data_7160087
loop_
_publ_author_name
'Chauhan, Amar Nath Singh'
'Vini, Vikrant'
'Kumar, Akhilesh'
'Erande, Rohan D.'

_publ_section_title
;
 Synthesis of indol-3-yl-benzofurans and carbazoles <i>via</i>
 Cu(OTf)<sub>2</sub>-catalyzed [3 + 2] and [4 + 2] cycloaddition.
;
_journal_issue 33
_journal_name_full 'Organic &amp; biomolecular chemistry'
_journal_page_first 6690
_journal_page_last 6694
_journal_paper_doi 10.1039/d4ob00861h
_journal_volume 22
_journal_year 2024
_chemical_formula_moiety 'C19 H17 N O4'
_chemical_formula_sum 'C19 H17 N O4'
_chemical_formula_weight 323.33
_space_group_crystal_system monoclinic
_space_group_IT_number 14
_space_group_name_Hall '-P 2ybc'
_space_group_name_H-M_alt 'P 1 21/c 1'
_atom_sites_solution_hydrogens geom
_atom_sites_solution_primary dual
_audit_creation_date 2021-06-01
_audit_creation_method
;
Olex2 1.3
(compiled 2020.11.12 svn.r5f609507 for OlexSys, GUI svn.r6272)
;
_audit_update_record
;
2024-05-03 deposited with the CCDC.	2024-07-29 downloaded from the CCDC.
;
_cell_angle_alpha 90
_cell_angle_beta 104.207(5)
_cell_angle_gamma 90
_cell_formula_units_Z 4
_cell_length_a 16.790(2)
_cell_length_b 9.1114(12)
_cell_length_c 10.3491(13)
_cell_measurement_reflns_used 9055
_cell_measurement_temperature 100(2)
_cell_measurement_theta_max 0.746
_cell_measurement_theta_min 0.607
_cell_volume 1534.8(3)
_computing_cell_refinement 'SAINT V8.38A (Bruker, 2018)'
_computing_data_reduction 'SAINT V8.38A (Bruker, 2018)'
_computing_molecular_graphics 'Olex2 1.3 (Dolomanov et al., 2009)'
_computing_publication_material 'Olex2 1.3 (Dolomanov et al., 2009)'
_computing_structure_refinement 'SHELXL 2016/6 (Sheldrick, 2015)'
_computing_structure_solution 'SHELXT 2014/5 (Sheldrick, 2014)'
_diffrn_ambient_temperature 100(2)
_diffrn_measured_fraction_theta_full 0.999
_diffrn_measured_fraction_theta_max 0.992
_diffrn_measurement_device_type 'Bruker APEX-II CCD'
_diffrn_measurement_method '\f and \w scans'
_diffrn_radiation_type MoK\a
_diffrn_radiation_wavelength 0.71073
_diffrn_reflns_av_R_equivalents 0.0780
_diffrn_reflns_av_unetI/netI 0.0406
_diffrn_reflns_Laue_measured_fraction_full 0.999
_diffrn_reflns_Laue_measured_fraction_max 0.992
_diffrn_reflns_limit_h_max 22
_diffrn_reflns_limit_h_min -22
_diffrn_reflns_limit_k_max 12
_diffrn_reflns_limit_k_min -12
_diffrn_reflns_limit_l_max 13
_diffrn_reflns_limit_l_min -13
_diffrn_reflns_number 31542
_diffrn_reflns_point_group_measured_fraction_full 0.999
_diffrn_reflns_point_group_measured_fraction_max 0.992
_diffrn_reflns_theta_full 25.242
_diffrn_reflns_theta_max 28.370
_diffrn_reflns_theta_min 3.020
_diffrn_source 'fine focused sealed tube'
_diffrn_source_current 1.0
_diffrn_source_power 0.05
_diffrn_source_voltage 50.0
_diffrn_standards_number 0
_exptl_absorpt_coefficient_mu 0.099
_exptl_absorpt_correction_T_max 0.7457
_exptl_absorpt_correction_T_min 0.6065
_exptl_absorpt_correction_type multi-scan
_exptl_absorpt_process_details
;
SADABS-2016/2 (Bruker,2016/2) was used for absorption correction.
wR2(int) was 0.1379 before and 0.0700 after correction.
The Ratio of minimum to maximum transmission is 0.8133.
The \l/2 correction factor is Not present.
;
_exptl_crystal_colour colorless
_exptl_crystal_density_diffrn 1.399
_exptl_crystal_density_method 'not measured'
_exptl_crystal_description block
_exptl_crystal_F_000 680
_exptl_crystal_size_max 0.1
_exptl_crystal_size_mid 0.06
_exptl_crystal_size_min 0.05
_exptl_transmission_factor_max 0.7457
_exptl_transmission_factor_min 0.6065
_refine_diff_density_max 0.378
_refine_diff_density_min -0.286
_refine_diff_density_rms 0.057
_refine_ls_extinction_coef 0.0062(9)
_refine_ls_extinction_expression Fc^*^=kFc[1+0.001xFc^2^\l^3^/sin(2\q)]^-1/4^
_refine_ls_extinction_method 'SHELXL-2016/6 (Sheldrick 2016)'
_refine_ls_goodness_of_fit_ref 1.057
_refine_ls_hydrogen_treatment constr
_refine_ls_matrix_type full
_refine_ls_number_parameters 220
_refine_ls_number_reflns 3814
_refine_ls_number_restraints 0
_refine_ls_restrained_S_all 1.057
_refine_ls_R_factor_all 0.0693
_refine_ls_R_factor_gt 0.0453
_refine_ls_shift/su_max 0.000
_refine_ls_shift/su_mean 0.000
_refine_ls_structure_factor_coef Fsqd
_refine_ls_weighting_details 'w=1/[\s^2^(Fo^2^)+(0.0333P)^2^+1.1378P] where P=(Fo^2^+2Fc^2^)/3'
_refine_ls_weighting_scheme calc
_refine_ls_wR_factor_gt 0.0974
_refine_ls_wR_factor_ref 0.1111
_reflns_Friedel_coverage 0.000
_reflns_number_gt 2881
_reflns_number_total 3814
_reflns_threshold_expression 'I > 2\s(I)'
_cod_data_source_file d4ob00861h2.cif
_cod_data_source_block 9mara
_cod_depositor_comments 'Adding full bibliography for 7160087--7160088.cif.'
_cod_database_code 7160087
_shelx_shelxl_version_number 2016/6
_shelx_space_group_comment
;
The symmetry employed for this shelxl refinement is uniquely defined
by the following loop, which should always be used as a source of
symmetry information in preference to the above space-group names.
They are only intended as comments.
;
_shelx_estimated_absorpt_t_max 28.370
_shelx_estimated_absorpt_t_min 0.992
_olex2_refinement_description
;
1. Fixed Uiso
 At 1.2 times of:
  All C(H) groups, All C(H,H) groups, All N(H) groups
 At 1.5 times of:
  All C(H,H,H) groups, All O(H) groups
2.a Ternary CH refined with riding coordinates:
 C00E(H00E), C00J(H00J)
2.b Secondary CH2 refined with riding coordinates:
 C00N(H00C,H00D)
2.c Aromatic/amide H refined with riding coordinates:
 N005(H005), C00A(H00A), C00B(H00B), C00G(H00G), C00H(H00H), C00I(H00I),
 C00K(H00K), C00L(H00L), C00M(H00M)
2.d Idealised Me refined as rotating group:
 C00O(H00F,H00N,H00O)
2.e Idealised tetrahedral OH refined as rotating group:
 O003(H003)
;
_olex2_submission_special_instructions 'No special instructions were received'

loop_
_space_group_symop_operation_xyz
'x, y, z'
'-x, y+1/2, -z+1/2'
'-x, -y, -z'
'x, -y-1/2, z-1/2'

loop_
_atom_site_label
_atom_site_type_symbol
_atom_site_fract_x
_atom_site_fract_y
_atom_site_fract_z
_atom_site_U_iso_or_equiv
_atom_site_adp_type
_atom_site_occupancy
_atom_site_site_symmetry_order
_atom_site_calc_flag
_atom_site_refinement_flags_posn
_atom_site_refinement_flags_adp
_atom_site_refinement_flags_occupancy
_atom_site_disorder_assembly
_atom_site_disorder_group
O001 O 0.71326(7) 0.36594(12) 0.36197(11) 0.0191(3) Uani 1 1 d . . . . .
O002 O 0.86978(7) 0.22673(13) 0.76923(11) 0.0202(3) Uani 1 1 d . . . . .
O003 O 0.88158(8) 0.76469(12) 0.72490(11) 0.0219(3) Uani 1 1 d . . . . .
H003 H 0.875486 0.849271 0.697146 0.033 Uiso 1 1 calc R U . . .
O004 O 0.83559(8) 0.04443(13) 0.62061(12) 0.0286(3) Uani 1 1 d . . . . .
N005 N 0.55526(9) -0.02005(15) 0.28768(13) 0.0199(3) Uani 1 1 d . . . . .
H005 H 0.534268 -0.093606 0.239057 0.024 Uiso 1 1 calc R U . . .
C006 C 0.75310(10) 0.47404(17) 0.44574(15) 0.0167(3) Uani 1 1 d . . . . .
C007 C 0.64820(10) 0.14232(17) 0.39643(15) 0.0172(3) Uani 1 1 d . . . . .
C008 C 0.78328(10) 0.42919(17) 0.57624(15) 0.0161(3) Uani 1 1 d . . . . .
C009 C 0.83612(10) 0.67121(17) 0.63060(16) 0.0175(3) Uani 1 1 d . . . . .
C00A C 0.82549(10) 0.52781(17) 0.67083(15) 0.0171(3) Uani 1 1 d . . . . .
H00A H 0.846198 0.499028 0.758906 0.021 Uiso 1 1 calc R U . . .
C00B C 0.80439(10) 0.71510(17) 0.49964(16) 0.0186(3) Uani 1 1 d . . . . .
H00B H 0.811512 0.811451 0.475020 0.022 Uiso 1 1 calc R U . . .
C00C C 0.56950(10) 0.18007(17) 0.41887(15) 0.0172(3) Uani 1 1 d . . . . .
C00D C 0.51267(10) 0.07551(17) 0.34905(15) 0.0183(3) Uani 1 1 d . . . . .
C00E C 0.75847(10) 0.26984(17) 0.58561(15) 0.0166(3) Uani 1 1 d . . . . .
H00E H 0.712617 0.266076 0.628646 0.020 Uiso 1 1 calc R U . . .
C00F C 0.82497(10) 0.16705(17) 0.65807(15) 0.0180(3) Uani 1 1 d . . . . .
C00G C 0.54108(11) 0.28942(18) 0.49268(15) 0.0193(3) Uani 1 1 d . . . . .
H00G H 0.577003 0.359302 0.540128 0.023 Uiso 1 1 calc R U . . .
C00H C 0.63605(10) 0.02023(18) 0.31607(15) 0.0188(3) Uani 1 1 d . . . . .
H00H H 0.676774 -0.027833 0.285553 0.023 Uiso 1 1 calc R U . . .
C00I C 0.76205(10) 0.61635(18) 0.40487(16) 0.0189(3) Uani 1 1 d . . . . .
H00I H 0.740490 0.645022 0.316985 0.023 Uiso 1 1 calc R U . . .
C00J C 0.72608(10) 0.22601(17) 0.43589(15) 0.0174(3) Uani 1 1 d . . . . .
H00J H 0.769125 0.170574 0.408309 0.021 Uiso 1 1 calc R U . . .
C00K C 0.42987(11) 0.07779(19) 0.34867(16) 0.0217(4) Uani 1 1 d . . . . .
H00K H 0.393452 0.008520 0.301386 0.026 Uiso 1 1 calc R U . . .
C00L C 0.45878(11) 0.29107(19) 0.49336(16) 0.0216(4) Uani 1 1 d . . . . .
H00L H 0.439563 0.362401 0.542439 0.026 Uiso 1 1 calc R U . . .
C00M C 0.40377(11) 0.1869(2) 0.42126(17) 0.0233(4) Uani 1 1 d . . . . .
H00M H 0.348612 0.191562 0.422409 0.028 Uiso 1 1 calc R U . . .
C00N C 0.93696(11) 0.13954(19) 0.84893(17) 0.0236(4) Uani 1 1 d . . . . .
H00C H 0.976079 0.114771 0.797231 0.028 Uiso 1 1 calc R U . . .
H00D H 0.916100 0.049350 0.878079 0.028 Uiso 1 1 calc R U . . .
C00O C 0.97705(12) 0.2322(2) 0.96653(18) 0.0306(4) Uani 1 1 d . . . . .
H00F H 0.995346 0.322698 0.936054 0.046 Uiso 1 1 calc R U . . .
H00N H 1.023271 0.180552 1.020355 0.046 Uiso 1 1 calc R U . . .
H00O H 0.938222 0.252644 1.018527 0.046 Uiso 1 1 calc R U . . .

loop_
_atom_site_aniso_label
_atom_site_aniso_U_11
_atom_site_aniso_U_22
_atom_site_aniso_U_33
_atom_site_aniso_U_23
_atom_site_aniso_U_13
_atom_site_aniso_U_12
O001 0.0270(6) 0.0133(5) 0.0153(5) 0.0019(4) 0.0019(5) -0.0032(5)
O002 0.0215(6) 0.0178(6) 0.0186(5) 0.0002(5) -0.0006(5) 0.0029(5)
O003 0.0290(7) 0.0128(5) 0.0214(6) -0.0025(5) 0.0012(5) -0.0019(5)
O004 0.0398(8) 0.0132(6) 0.0281(6) -0.0018(5) -0.0009(6) 0.0038(5)
N005 0.0252(7) 0.0151(6) 0.0179(6) -0.0031(5) 0.0022(6) -0.0047(6)
C006 0.0183(8) 0.0146(7) 0.0173(7) -0.0014(6) 0.0044(6) -0.0017(6)
C007 0.0215(8) 0.0148(7) 0.0143(7) 0.0017(6) 0.0025(6) -0.0014(6)
C008 0.0173(8) 0.0126(7) 0.0189(7) 0.0014(6) 0.0057(6) 0.0009(6)
C009 0.0190(8) 0.0137(7) 0.0196(7) -0.0032(6) 0.0043(6) 0.0003(6)
C00A 0.0213(8) 0.0151(7) 0.0145(7) 0.0008(6) 0.0037(6) 0.0009(6)
C00B 0.0209(8) 0.0125(7) 0.0221(8) 0.0018(6) 0.0045(6) -0.0002(6)
C00C 0.0225(8) 0.0143(7) 0.0137(7) 0.0026(6) 0.0022(6) -0.0009(6)
C00D 0.0255(9) 0.0151(7) 0.0132(7) 0.0025(6) 0.0028(6) -0.0008(6)
C00E 0.0204(8) 0.0130(7) 0.0156(7) 0.0008(6) 0.0032(6) -0.0011(6)
C00F 0.0237(9) 0.0144(7) 0.0161(7) 0.0023(6) 0.0050(6) -0.0016(6)
C00G 0.0261(9) 0.0151(7) 0.0155(7) 0.0013(6) 0.0027(6) -0.0011(6)
C00H 0.0236(9) 0.0171(8) 0.0156(7) 0.0004(6) 0.0043(6) -0.0013(6)
C00I 0.0229(9) 0.0169(8) 0.0161(7) 0.0023(6) 0.0032(6) -0.0002(6)
C00J 0.0228(8) 0.0132(7) 0.0160(7) 0.0017(6) 0.0044(6) -0.0002(6)
C00K 0.0233(9) 0.0219(8) 0.0176(8) 0.0037(6) 0.0004(6) -0.0045(7)
C00L 0.0278(9) 0.0203(8) 0.0168(7) 0.0029(6) 0.0054(7) 0.0040(7)
C00M 0.0223(9) 0.0257(9) 0.0215(8) 0.0077(7) 0.0045(7) 0.0019(7)
C00N 0.0225(9) 0.0211(8) 0.0248(8) 0.0058(7) 0.0012(7) 0.0050(7)
C00O 0.0241(9) 0.0426(11) 0.0226(8) -0.0020(8) 0.0010(7) 0.0050(8)

loop_
_atom_type_symbol
_atom_type_description
_atom_type_scat_dispersion_real
_atom_type_scat_dispersion_imag
_atom_type_scat_source
C C 0.0033 0.0016 'International Tables Vol C Tables 4.2.6.8 and 6.1.1.4'
H H 0.0000 0.0000 'International Tables Vol C Tables 4.2.6.8 and 6.1.1.4'
N N 0.0061 0.0033 'International Tables Vol C Tables 4.2.6.8 and 6.1.1.4'
O O 0.0106 0.0060 'International Tables Vol C Tables 4.2.6.8 and 6.1.1.4'

loop_
_geom_angle_atom_site_label_1
_geom_angle_atom_site_label_2
_geom_angle_atom_site_label_3
_geom_angle
_geom_angle_site_symmetry_1
_geom_angle_site_symmetry_3
_geom_angle_publ_flag
C006 O001 C00J 107.82(11) . . ?
C00F O002 C00N 117.54(13) . . ?
C009 O003 H003 109.5 . . ?
C00D N005 H005 125.3 . . ?
C00H N005 H005 125.3 . . ?
C00H N005 C00D 109.37(13) . . ?
O001 C006 C008 114.19(13) . . ?
O001 C006 C00I 123.50(14) . . ?
C008 C006 C00I 122.30(15) . . ?
C00C C007 C00J 128.02(14) . . ?
C00H C007 C00C 106.60(14) . . ?
C00H C007 C00J 124.99(15) . . ?
C006 C008 C00A 119.91(14) . . ?
C006 C008 C00E 107.70(13) . . ?
C00A C008 C00E 132.35(14) . . ?
O003 C009 C00A 117.19(14) . . ?
O003 C009 C00B 121.82(14) . . ?
C00B C009 C00A 120.96(14) . . ?
C008 C00A C009 118.42(14) . . ?
C008 C00A H00A 120.8 . . ?
C009 C00A H00A 120.8 . . ?
C009 C00B H00B 119.7 . . ?
C009 C00B C00I 120.63(15) . . ?
C00I C00B H00B 119.7 . . ?
C00D C00C C007 106.71(14) . . ?
C00G C00C C007 134.73(15) . . ?
C00G C00C C00D 118.54(15) . . ?
N005 C00D C00C 107.46(14) . . ?
N005 C00D C00K 129.85(15) . . ?
C00K C00D C00C 122.70(15) . . ?
C008 C00E H00E 108.7 . . ?
C008 C00E C00J 102.41(12) . . ?
C00F C00E C008 116.34(13) . . ?
C00F C00E H00E 108.7 . . ?
C00F C00E C00J 111.67(13) . . ?
C00J C00E H00E 108.7 . . ?
O002 C00F C00E 111.69(13) . . ?
O004 C00F O002 124.01(15) . . ?
O004 C00F C00E 124.28(15) . . ?
C00C C00G H00G 120.6 . . ?
C00L C00G C00C 118.83(15) . . ?
C00L C00G H00G 120.6 . . ?
N005 C00H C007 109.86(15) . . ?
N005 C00H H00H 125.1 . . ?
C007 C00H H00H 125.1 . . ?
C006 C00I C00B 117.76(14) . . ?
C006 C00I H00I 121.1 . . ?
C00B C00I H00I 121.1 . . ?
O001 C00J C007 107.18(12) . . ?
O001 C00J C00E 105.33(12) . . ?
O001 C00J H00J 108.6 . . ?
C007 C00J C00E 118.27(13) . . ?
C007 C00J H00J 108.6 . . ?
C00E C00J H00J 108.6 . . ?
C00D C00K H00K 121.3 . . ?
C00M C00K C00D 117.40(16) . . ?
C00M C00K H00K 121.3 . . ?
C00G C00L H00L 119.4 . . ?
C00G C00L C00M 121.16(16) . . ?
C00M C00L H00L 119.4 . . ?
C00K C00M C00L 121.36(17) . . ?
C00K C00M H00M 119.3 . . ?
C00L C00M H00M 119.3 . . ?
O002 C00N H00C 110.4 . . ?
O002 C00N H00D 110.4 . . ?
O002 C00N C00O 106.46(14) . . ?
H00C C00N H00D 108.6 . . ?
C00O C00N H00C 110.4 . . ?
C00O C00N H00D 110.4 . . ?
C00N C00O H00F 109.5 . . ?
C00N C00O H00N 109.5 . . ?
C00N C00O H00O 109.5 . . ?
H00F C00O H00N 109.5 . . ?
H00F C00O H00O 109.5 . . ?
H00N C00O H00O 109.5 . . ?

loop_
_geom_bond_atom_site_label_1
_geom_bond_atom_site_label_2
_geom_bond_distance
_geom_bond_site_symmetry_2
_geom_bond_publ_flag
O001 C006 1.3728(19) . ?
O001 C00J 1.4752(18) . ?
O002 C00F 1.3268(19) . ?
O002 C00N 1.4585(19) . ?
O003 H003 0.8200 . ?
O003 C009 1.3766(19) . ?
O004 C00F 1.210(2) . ?
N005 H005 0.8600 . ?
N005 C00D 1.377(2) . ?
N005 C00H 1.366(2) . ?
C006 C008 1.383(2) . ?
C006 C00I 1.384(2) . ?
C007 C00C 1.438(2) . ?
C007 C00H 1.374(2) . ?
C007 C00J 1.482(2) . ?
C008 C00A 1.388(2) . ?
C008 C00E 1.520(2) . ?
C009 C00A 1.396(2) . ?
C009 C00B 1.388(2) . ?
C00A H00A 0.9300 . ?
C00B H00B 0.9300 . ?
C00B C00I 1.391(2) . ?
C00C C00D 1.415(2) . ?
C00C C00G 1.408(2) . ?
C00D C00K 1.389(2) . ?
C00E H00E 0.9800 . ?
C00E C00F 1.508(2) . ?
C00E C00J 1.563(2) . ?
C00G H00G 0.9300 . ?
C00G C00L 1.384(2) . ?
C00H H00H 0.9300 . ?
C00I H00I 0.9300 . ?
C00J H00J 0.9800 . ?
C00K H00K 0.9300 . ?
C00K C00M 1.381(2) . ?
C00L H00L 0.9300 . ?
C00L C00M 1.404(2) . ?
C00M H00M 0.9300 . ?
C00N H00C 0.9700 . ?
C00N H00D 0.9700 . ?
C00N C00O 1.498(2) . ?
C00O H00F 0.9600 . ?
C00O H00N 0.9600 . ?
C00O H00O 0.9600 . ?

loop_
_geom_torsion_atom_site_label_1
_geom_torsion_atom_site_label_2
_geom_torsion_atom_site_label_3
_geom_torsion_atom_site_label_4
_geom_torsion
_geom_torsion_site_symmetry_1
_geom_torsion_site_symmetry_2
_geom_torsion_site_symmetry_3
_geom_torsion_site_symmetry_4
_geom_torsion_publ_flag
O001 C006 C008 C00A 179.45(14) . . . . ?
O001 C006 C008 C00E -2.29(19) . . . . ?
O001 C006 C00I C00B -179.48(15) . . . . ?
O003 C009 C00A C008 -176.95(14) . . . . ?
O003 C009 C00B C00I 176.88(15) . . . . ?
N005 C00D C00K C00M 179.24(15) . . . . ?
C006 O001 C00J C007 141.63(13) . . . . ?
C006 O001 C00J C00E 14.85(16) . . . . ?
C006 C008 C00A C009 0.1(2) . . . . ?
C006 C008 C00E C00F 133.09(14) . . . . ?
C006 C008 C00E C00J 11.03(17) . . . . ?
C007 C00C C00D N005 -0.07(17) . . . . ?
C007 C00C C00D C00K 179.82(14) . . . . ?
C007 C00C C00G C00L -178.79(16) . . . . ?
C008 C006 C00I C00B 1.2(2) . . . . ?
C008 C00E C00F O002 43.29(19) . . . . ?
C008 C00E C00F O004 -137.65(17) . . . . ?
C008 C00E C00J O001 -15.43(16) . . . . ?
C008 C00E C00J C007 -135.10(14) . . . . ?
C009 C00B C00I C006 -0.2(2) . . . . ?
C00A C008 C00E C00F -48.9(2) . . . . ?
C00A C008 C00E C00J -171.00(17) . . . . ?
C00A C009 C00B C00I -0.8(2) . . . . ?
C00B C009 C00A C008 0.8(2) . . . . ?
C00C C007 C00H N005 -0.13(17) . . . . ?
C00C C007 C00J O001 -64.20(19) . . . . ?
C00C C007 C00J C00E 54.5(2) . . . . ?
C00C C00D C00K C00M -0.6(2) . . . . ?
C00C C00G C00L C00M -0.5(2) . . . . ?
C00D N005 C00H C007 0.09(18) . . . . ?
C00D C00C C00G C00L -0.4(2) . . . . ?
C00D C00K C00M C00L -0.4(2) . . . . ?
C00E C008 C00A C009 -177.65(16) . . . . ?
C00F O002 C00N C00O 179.67(14) . . . . ?
C00F C00E C00J O001 -140.61(13) . . . . ?
C00F C00E C00J C007 99.71(17) . . . . ?
C00G C00C C00D N005 -178.85(13) . . . . ?
C00G C00C C00D C00K 1.0(2) . . . . ?
C00G C00L C00M C00K 1.0(2) . . . . ?
C00H N005 C00D C00C -0.01(17) . . . . ?
C00H N005 C00D C00K -179.89(16) . . . . ?
C00H C007 C00C C00D 0.12(17) . . . . ?
C00H C007 C00C C00G 178.61(17) . . . . ?
C00H C007 C00J O001 107.50(17) . . . . ?
C00H C007 C00J C00E -133.79(16) . . . . ?
C00I C006 C008 C00A -1.1(2) . . . . ?
C00I C006 C008 C00E 177.12(15) . . . . ?
C00J O001 C006 C008 -8.32(18) . . . . ?
C00J O001 C006 C00I 172.28(15) . . . . ?
C00J C007 C00C C00D 173.03(15) . . . . ?
C00J C007 C00C C00G -8.5(3) . . . . ?
C00J C007 C00H N005 -173.32(14) . . . . ?
C00J C00E C00F O002 160.34(13) . . . . ?
C00J C00E C00F O004 -20.6(2) . . . . ?
C00N O002 C00F O004 1.4(2) . . . . ?
C00N O002 C00F C00E -179.52(13) . . . . ?
